data_2202546
loop_
_publ_author_name
'Vr\'abel, Viktor'
'Marchal\'in, \<Stefan'
'Ko\<zi\<sek, Jozef'

_publ_section_title
;Isopropyl
 2-methyl-4-(3-nitrophenyl)-5,7-dioxo-4,5,6,7-tetrahydro-1<i>H</i>-pyrrolo[3,4-<i>b</i>]pyridine-3-carboxylate
;
_journal_issue 10
_journal_name_full 'Acta Crystallographica Section E'
_journal_page_first o1570
_journal_page_last o1571
_journal_paper_doi 10.1107/S1600536803021020
_journal_volume 59
_journal_year 2003
_chemical_formula_iupac 'C18 H17 N3 O6'
_chemical_formula_moiety 'C18 H17 N3 O6'
_chemical_formula_sum 'C18 H17 N3 O6'
_chemical_formula_weight 371.35
_chemical_name_systematic
;
isopropyl 2-methyl-4-(3-nitrophenyl)-5,7-dioxo-4,5,6,7-tetrahydro-1H-
pyrrolo[3,4-b]pyridine-3-carboxylate
;
_space_group_IT_number 2
_symmetry_cell_setting triclinic
_symmetry_space_group_name_Hall '-P 1'
_symmetry_space_group_name_H-M 'P -1'
_atom_sites_solution_hydrogens geom
_atom_sites_solution_primary direct
_atom_sites_solution_secondary difmap
_audit_creation_method SHELXL-97
_cell_angle_alpha 83.76(2)
_cell_angle_beta 72.52(3)
_cell_angle_gamma 77.18(2)
_cell_formula_units_Z 2
_cell_length_a 8.555(3)
_cell_length_b 9.445(2)
_cell_length_c 11.322(4)
_cell_measurement_reflns_used 25
_cell_measurement_temperature 293(2)
_cell_measurement_theta_max 19.3
_cell_measurement_theta_min 6.8
_cell_volume 850.0(5)
_computing_cell_refinement 'Syntex P2~1~ Diffractometer Control Software'
_computing_data_collection 'Syntex P2~1~ Diffractometer Control Software (Syntex, 1973'
_computing_data_reduction 'XP21   (Pavel\<c\'ik, 1987)'
_computing_molecular_graphics 'ORTEPII   (Johnson, 1976)'
_computing_publication_material SHELXS97
_computing_structure_refinement 'SHELXL97 (Sheldrick, 1997)'
_computing_structure_solution 'SHELXS97 (Sheldrick, 1990)'
_diffrn_ambient_temperature 293(2)
_diffrn_measured_fraction_theta_full 0.983
_diffrn_measured_fraction_theta_max 0.983
_diffrn_measurement_device_type 'Syntex P2~1~'
_diffrn_measurement_method \q/2\q
_diffrn_radiation_monochromator graphite
_diffrn_radiation_source 'fine-focus sealed tube'
_diffrn_radiation_type MoK\a
_diffrn_radiation_wavelength 0.71069
_diffrn_reflns_av_R_equivalents 0.0000
_diffrn_reflns_av_sigmaI/netI 0.2940
_diffrn_reflns_limit_h_max 11
_diffrn_reflns_limit_h_min 0
_diffrn_reflns_limit_k_max 12
_diffrn_reflns_limit_k_min -12
_diffrn_reflns_limit_l_max 14
_diffrn_reflns_limit_l_min -13
_diffrn_reflns_number 4128
_diffrn_reflns_theta_full 27.98
_diffrn_reflns_theta_max 27.98
_diffrn_reflns_theta_min 1.89
_diffrn_standards_decay_% 0
_diffrn_standards_interval_time 100
_diffrn_standards_number 2
_exptl_absorpt_coefficient_mu 0.111
_exptl_absorpt_correction_type none
_exptl_crystal_colour yellow
_exptl_crystal_density_diffrn 1.451
_exptl_crystal_density_method 'not measured'
_exptl_crystal_description prism
_exptl_crystal_F_000 388
_exptl_crystal_size_max 0.4
_exptl_crystal_size_mid 0.3
_exptl_crystal_size_min 0.3
_refine_diff_density_max 0.183
_refine_diff_density_min -0.204
_refine_ls_extinction_coef 0.0111(6)
_refine_ls_extinction_expression Fc^*^=kFc[1+0.001xFc^2^\l^3^/sin(2\q)]^-1/4^
_refine_ls_extinction_method SHELXL97
_refine_ls_goodness_of_fit_ref 0.878
_refine_ls_hydrogen_treatment constr
_refine_ls_matrix_type full
_refine_ls_number_parameters 248
_refine_ls_number_reflns 4128
_refine_ls_number_restraints 0
_refine_ls_restrained_S_all 0.878
_refine_ls_R_factor_all 0.2153
_refine_ls_R_factor_gt 0.0599
_refine_ls_shift/su_max 0.001
_refine_ls_shift/su_mean 0.000
_refine_ls_structure_factor_coef Fsqd
_refine_ls_weighting_details 'calc w = 1/[\s^2^(Fo^2^)+(0.0121P)^2^] where P = (Fo^2^+2Fc^2^)/3'
_refine_ls_weighting_scheme calc
_refine_ls_wR_factor_gt 0.0733
_refine_ls_wR_factor_ref 0.0833
_reflns_number_gt 1439
_reflns_number_total 4128
_reflns_threshold_expression I>2\s(I)
_cod_data_source_file cm6058.cif
_cod_data_source_block I
_cod_database_code 2202546
_cod_database_fobs_code 2202546

loop_
_symmetry_equiv_pos_as_xyz
'x, y, z'
'-x, -y, -z'

loop_
_atom_site_label
_atom_site_fract_x
_atom_site_fract_y
_atom_site_fract_z
_atom_site_U_iso_or_equiv
_atom_site_adp_type
_atom_site_calc_flag
_atom_site_refinement_flags
_atom_site_occupancy
_atom_site_disorder_assembly
_atom_site_disorder_group
_atom_site_type_symbol
O31 0.7852(3) 0.47354(19) 0.57144(17) 0.0627(7) Uani d . 1 . . O
O32 0.8935(2) 0.32963(17) 0.70457(16) 0.0436(5) Uani d . 1 . . O
O41 0.5892(3) 0.1351(2) 1.22031(17) 0.0681(7) Uani d . 1 . . O
O42 0.8341(3) 0.0584(3) 1.1124(2) 0.1105(11) Uani d . 1 . . O
O5 0.8806(2) -0.21698(18) 0.73356(16) 0.0460(6) Uani d . 1 . . O
O7 0.6814(3) -0.17335(19) 0.39741(17) 0.0561(6) Uani d . 1 . . O
N1 0.7148(3) 0.1096(2) 0.44099(18) 0.0407(7) Uani d . 1 . . N
H1 0.6782 0.1093 0.3782 0.049 Uiso calc R 1 . . H
N41 0.6905(4) 0.1058(3) 1.1217(2) 0.0556(8) Uani d . 1 . . N
N6 0.7846(3) -0.2351(2) 0.56719(19) 0.0437(7) Uani d . 1 . . N
H6 0.7905 -0.3275 0.5721 0.052 Uiso calc R 1 . . H
C2 0.7403(3) 0.2307(3) 0.4757(2) 0.0373(8) Uani d . 1 . . C
C3 0.7937(3) 0.2306(2) 0.5751(2) 0.0301(7) Uani d . 1 . . C
C4 0.8223(3) 0.1022(2) 0.6638(2) 0.0300(7) Uani d . 1 . . C
H4 0.9367 0.0856 0.6702 0.036 Uiso calc R 1 . . H
C5 0.8284(4) -0.1637(3) 0.6489(2) 0.0364(8) Uani d . 1 . . C
C7 0.7319(4) -0.1474(3) 0.4795(3) 0.0393(8) Uani d . 1 . . C
C9 0.8012(3) -0.0177(3) 0.6060(2) 0.0303(7) Uani d . 1 . . C
C8 0.7487(3) -0.0091(3) 0.5077(2) 0.0313(7) Uani d . 1 . . C
C22 0.7038(4) 0.3505(3) 0.3902(2) 0.0530(9) Uani d . 1 . . C
H22A 0.7160 0.4388 0.4181 0.079 Uiso calc R 1 . . H
H22B 0.5912 0.3601 0.3866 0.079 Uiso calc R 1 . . H
H22C 0.7800 0.3319 0.3092 0.079 Uiso calc R 1 . . H
C31 0.8209(4) 0.3580(3) 0.6132(2) 0.0426(8) Uani d . 1 . . C
C32 0.9057(4) 0.4451(3) 0.7696(3) 0.0524(9) Uani d . 1 . . C
H32 0.9341 0.5264 0.7113 0.063 Uiso calc R 1 . . H
C33 0.7395(4) 0.4918(3) 0.8609(3) 0.0810(12) Uani d . 1 . . C
H33A 0.6567 0.5274 0.8176 0.122 Uiso calc R 1 . . H
H33B 0.7450 0.5677 0.9086 0.122 Uiso calc R 1 . . H
H33C 0.7098 0.4106 0.9152 0.122 Uiso calc R 1 . . H
C34 1.0421(4) 0.3875(3) 0.8290(3) 0.0759(11) Uani d . 1 . . C
H34A 1.0141 0.3073 0.8854 0.114 Uiso calc R 1 . . H
H34B 1.0554 0.4628 0.8735 0.114 Uiso calc R 1 . . H
H34C 1.1448 0.3552 0.7663 0.114 Uiso calc R 1 . . H
C41 0.6984(4) 0.1246(2) 0.7912(2) 0.0290(7) Uani d . 1 . . C
C42 0.7518(3) 0.1009(2) 0.8964(2) 0.0360(7) Uani d . 1 . . C
H42 0.8645 0.0677 0.8907 0.043 Uiso calc R 1 . . H
C43 0.6365(4) 0.1271(3) 1.0091(2) 0.0345(7) Uani d . 1 . . C
C44 0.4705(4) 0.1738(3) 1.0237(2) 0.0411(8) Uani d . 1 . . C
H44 0.3956 0.1911 1.1018 0.049 Uiso calc R 1 . . H
C45 0.4167(4) 0.1946(3) 0.9194(2) 0.0433(8) Uani d . 1 . . C
H45 0.3034 0.2257 0.9264 0.052 Uiso calc R 1 . . H
C46 0.5303(4) 0.1696(3) 0.8035(2) 0.0385(8) Uani d . 1 . . C
H46 0.4924 0.1835 0.7335 0.046 Uiso calc R 1 . . H

loop_
_atom_site_aniso_label
_atom_site_aniso_U_11
_atom_site_aniso_U_22
_atom_site_aniso_U_33
_atom_site_aniso_U_12
_atom_site_aniso_U_13
_atom_site_aniso_U_23
O31 0.110(2) 0.0245(11) 0.0714(14) -0.0181(13) -0.0536(14) 0.0093(10)
O32 0.0652(16) 0.0240(10) 0.0498(12) -0.0081(10) -0.0280(12) -0.0045(9)
O41 0.089(2) 0.0831(16) 0.0288(11) -0.0126(14) -0.0127(13) -0.0100(11)
O42 0.067(2) 0.206(3) 0.0508(16) 0.013(2) -0.0326(16) -0.0150(16)
O5 0.0680(16) 0.0309(11) 0.0389(11) -0.0026(11) -0.0214(11) 0.0011(9)
O7 0.0752(17) 0.0457(13) 0.0590(13) -0.0103(11) -0.0327(13) -0.0167(10)
N1 0.0563(19) 0.0375(14) 0.0321(13) -0.0056(13) -0.0205(13) -0.0030(11)
N41 0.066(2) 0.0636(19) 0.0379(17) -0.0117(18) -0.0163(18) -0.0034(14)
N6 0.069(2) 0.0224(13) 0.0443(15) -0.0111(13) -0.0198(14) -0.0062(11)
C2 0.046(2) 0.0287(16) 0.0343(16) -0.0067(16) -0.0084(16) 0.0000(13)
C3 0.041(2) 0.0223(15) 0.0283(15) -0.0078(14) -0.0114(15) 0.0006(12)
C4 0.0363(19) 0.0259(15) 0.0283(14) -0.0054(14) -0.0105(14) -0.0016(12)
C5 0.046(2) 0.0324(17) 0.0289(15) -0.0071(15) -0.0078(16) -0.0035(14)
C7 0.039(2) 0.0374(18) 0.0405(18) -0.0105(16) -0.0047(17) -0.0121(15)
C9 0.041(2) 0.0225(15) 0.0265(14) -0.0085(14) -0.0063(15) -0.0017(12)
C8 0.039(2) 0.0263(15) 0.0277(15) -0.0063(15) -0.0058(15) -0.0059(12)
C22 0.072(3) 0.0405(18) 0.0452(18) -0.0059(18) -0.0228(18) 0.0097(14)
C31 0.051(2) 0.0364(19) 0.0411(18) -0.0094(18) -0.0133(17) -0.0038(15)
C32 0.082(3) 0.0252(16) 0.058(2) -0.0132(18) -0.028(2) -0.0066(15)
C33 0.107(3) 0.049(2) 0.080(2) -0.006(2) -0.014(2) -0.0283(18)
C34 0.110(3) 0.059(2) 0.082(2) -0.016(2) -0.060(2) -0.0111(18)
C41 0.038(2) 0.0210(14) 0.0299(16) -0.0067(14) -0.0112(15) -0.0020(11)
C42 0.037(2) 0.0353(16) 0.0358(17) -0.0036(14) -0.0113(16) -0.0065(13)
C43 0.042(2) 0.0360(16) 0.0298(16) -0.0075(16) -0.0172(17) -0.0029(13)
C44 0.059(3) 0.0306(16) 0.0303(17) -0.0065(17) -0.0081(17) -0.0057(13)
C45 0.040(2) 0.0440(19) 0.0446(18) -0.0017(16) -0.0131(17) -0.0052(14)
C46 0.049(2) 0.0398(17) 0.0272(16) -0.0060(16) -0.0134(16) -0.0018(13)

loop_
_atom_type_symbol
_atom_type_description
_atom_type_scat_dispersion_real
_atom_type_scat_dispersion_imag
_atom_type_scat_source
C C 0.0033 0.0016 'International Tables Vol C Tables 4.2.6.8 and 6.1.1.4'
H H 0.0000 0.0000 'International Tables Vol C Tables 4.2.6.8 and 6.1.1.4'
N N 0.0061 0.0033 'International Tables Vol C Tables 4.2.6.8 and 6.1.1.4'
O O 0.0106 0.0060 'International Tables Vol C Tables 4.2.6.8 and 6.1.1.4'

loop_
_geom_angle_atom_site_label_1
_geom_angle_atom_site_label_2
_geom_angle_atom_site_label_3
_geom_angle
_geom_angle_publ_flag
C31 O32 C32 120.1(2) ?
C8 N1 C2 116.4(2) yes
C8 N1 H1 121.8 ?
C2 N1 H1 121.8 ?
O42 N41 O41 122.2(3) yes
O42 N41 C43 118.1(3) ?
O41 N41 C43 119.6(3) ?
C7 N6 C5 114.0(2) yes
C7 N6 H6 123.0 ?
C5 N6 H6 123.0 ?
N1 C2 C3 121.3(2) ?
N1 C2 C22 109.6(2) ?
C3 C2 C22 129.0(3) ?
C2 C3 C31 122.0(2) ?
C2 C3 C4 126.2(2) ?
C31 C3 C4 111.8(2) ?
C9 C4 C3 103.8(2) yes
C9 C4 C41 111.5(2) ?
C3 C4 C41 111.7(2) yes
C9 C4 H4 109.9 ?
C3 C4 H4 109.9 ?
C41 C4 H4 109.9 ?
O5 C5 N6 127.0(2) ?
O5 C5 C9 129.4(3) ?
N6 C5 C9 103.6(2) ?
O7 C7 N6 130.9(3) ?
O7 C7 C8 127.1(3) ?
N6 C7 C8 102.0(2) ?
C8 C9 C5 108.7(2) ?
C8 C9 C4 126.0(2) ?
C5 C9 C4 125.2(2) ?
C9 C8 N1 125.8(2) ?
C9 C8 C7 111.6(3) yes
N1 C8 C7 122.6(2) ?
C2 C22 H22A 109.5 ?
C2 C22 H22B 109.5 ?
H22A C22 H22B 109.5 ?
C2 C22 H22C 109.5 ?
H22A C22 H22C 109.5 ?
H22B C22 H22C 109.5 ?
O31 C31 O32 123.4(3) ?
O31 C31 C3 124.8(3) ?
O32 C31 C3 111.7(2) ?
O32 C32 C33 107.5(3) ?
O32 C32 C34 106.7(2) ?
C33 C32 C34 113.1(3) ?
O32 C32 H32 109.8 ?
C33 C32 H32 109.8 ?
C34 C32 H32 109.8 ?
C32 C33 H33A 109.5 ?
C32 C33 H33B 109.5 ?
H33A C33 H33B 109.5 ?
C32 C33 H33C 109.5 ?
H33A C33 H33C 109.5 ?
H33B C33 H33C 109.5 ?
C32 C34 H34A 109.5 ?
C32 C34 H34B 109.5 ?
H34A C34 H34B 109.5 ?
C32 C34 H34C 109.5 ?
H34A C34 H34C 109.5 ?
H34B C34 H34C 109.5 ?
C46 C41 C42 118.8(3) ?
C46 C41 C4 120.3(2) ?
C42 C41 C4 120.8(3) ?
C43 C42 C41 118.9(3) ?
C43 C42 H42 120.5 ?
C41 C42 H42 120.5 ?
C44 C43 C42 123.4(3) ?
C44 C43 N41 116.6(3) ?
C42 C43 N41 120.0(3) ?
C43 C44 C45 117.8(3) ?
C43 C44 H44 121.1 ?
C45 C44 H44 121.1 ?
C44 C45 C46 120.4(3) ?
C44 C45 H45 119.8 ?
C46 C45 H45 119.8 ?
C41 C46 C45 120.7(3) ?
C41 C46 H46 119.7 ?
C45 C46 H46 119.7 ?

loop_
_geom_bond_atom_site_label_1
_geom_bond_atom_site_label_2
_geom_bond_site_symmetry_2
_geom_bond_distance
_geom_bond_publ_flag
O31 C31 . 1.155(3) yes
O32 C31 . 1.334(3) ?
O32 C32 . 1.418(3) ?
O41 N41 . 1.205(3) yes
O42 N41 . 1.187(3) yes
O5 C5 . 1.193(3) ?
O7 C7 . 1.203(3) ?
N1 C8 . 1.309(3) ?
N1 C2 . 1.331(3) yes
N1 H1 . 0.8600 ?
N41 C43 . 1.462(3) ?
N6 C7 . 1.341(3) yes
N6 C5 . 1.382(3) yes
N6 H6 . 0.8600 ?
C2 C3 . 1.335(3) yes
C2 C22 . 1.450(3) ?
C3 C31 . 1.409(3) ?
C3 C4 . 1.513(3) yes
C4 C9 . 1.438(3) yes
C4 C41 . 1.515(3) ?
C4 H4 . 0.9800 ?
C5 C9 . 1.404(3) yes
C7 C8 . 1.425(3) yes
C9 C8 . 1.309(3) yes
C22 H22A . 0.9600 ?
C22 H22B . 0.9600 ?
C22 H22C . 0.9600 ?
C32 C33 . 1.491(4) ?
C32 C34 . 1.491(4) ?
C32 H32 . 0.9800 ?
C33 H33A . 0.9600 ?
C33 H33B . 0.9600 ?
C33 H33C . 0.9600 ?
C34 H34A . 0.9600 ?
C34 H34B . 0.9600 ?
C34 H34C . 0.9600 ?
C41 C46 . 1.374(3) ?
C41 C42 . 1.379(3) ?
C42 C43 . 1.366(3) ?
C42 H42 . 0.9300 ?
C43 C44 . 1.355(3) ?
C44 C45 . 1.371(3) ?
C44 H44 . 0.9300 ?
C45 C46 . 1.386(3) ?
C45 H45 . 0.9300 ?
C46 H46 . 0.9300 ?

loop_
_geom_torsion_atom_site_label_1
_geom_torsion_atom_site_label_2
_geom_torsion_atom_site_label_3
_geom_torsion_atom_site_label_4
_geom_torsion
_geom_torsion_publ_flag
C8 N1 C2 C3 -1.5(4) ?
C8 N1 C2 C22 177.7(3) yes
N1 C2 C3 C31 -179.9(3) ?
C22 C2 C3 C31 1.0(5) ?
N1 C2 C3 C4 -3.7(4) yes
C22 C2 C3 C4 177.2(3) ?
C2 C3 C4 C9 7.6(4) ?
C31 C3 C4 C9 -175.9(2) ?
C2 C3 C4 C41 -112.6(3) yes
C31 C3 C4 C41 63.9(3) ?
C7 N6 C5 O5 -179.0(3) ?
C7 N6 C5 C9 -0.6(3) ?
C5 N6 C7 O7 -177.9(3) ?
C5 N6 C7 C8 1.5(3) ?
O5 C5 C9 C8 177.6(3) ?
N6 C5 C9 C8 -0.7(3) ?
O5 C5 C9 C4 -4.4(5) ?
N6 C5 C9 C4 177.2(2) ?
C3 C4 C9 C8 -7.6(4) ?
C41 C4 C9 C8 112.8(3) ?
C3 C4 C9 C5 174.8(3) ?
C41 C4 C9 C5 -64.8(4) ?
C5 C9 C8 N1 -178.1(3) ?
C4 C9 C8 N1 4.0(5) ?
C5 C9 C8 C7 1.7(3) ?
C4 C9 C8 C7 -176.2(3) ?
C2 N1 C8 C9 1.6(4) ?
C2 N1 C8 C7 -178.2(3) yes
O7 C7 C8 C9 177.4(3) ?
N6 C7 C8 C9 -2.0(3) ?
O7 C7 C8 N1 -2.7(5) ?
N6 C7 C8 N1 177.8(3) ?
C32 O32 C31 O31 10.5(5) ?
C32 O32 C31 C3 -169.4(2) ?
C2 C3 C31 O31 8.0(5) yes
C4 C3 C31 O31 -168.7(3) ?
C2 C3 C31 O32 -172.2(3) yes
C4 C3 C31 O32 11.2(3) ?
C31 O32 C32 C33 78.9(3) ?
C31 O32 C32 C34 -159.5(2) ?
C9 C4 C41 C46 -66.9(3) ?
C3 C4 C41 C46 48.7(3) yes
C9 C4 C41 C42 113.4(3) ?
C3 C4 C41 C42 -131.0(2) ?
C46 C41 C42 C43 -1.9(4) ?
C4 C41 C42 C43 177.8(2) ?
C41 C42 C43 C44 0.9(4) ?
C41 C42 C43 N41 -178.7(2) ?
O42 N41 C43 C44 176.4(3) ?
O41 N41 C43 C44 -2.8(4) ?
O42 N41 C43 C42 -3.9(4) ?
O41 N41 C43 C42 176.8(3) ?
C42 C43 C44 C45 0.4(4) ?
N41 C43 C44 C45 180.0(2) ?
C43 C44 C45 C46 -0.6(4) ?
C42 C41 C46 C45 1.7(4) ?
C4 C41 C46 C45 -178.0(2) ?
C44 C45 C46 C41 -0.4(4) ?
